data_1507880
loop_
_publ_author_name
'Ozawa, Takuya'
'Kurahashi, Takuya'
'Matsubara, Seijiro'

_publ_section_title
;
 Manganese porphyrin catalyzed cycloisomerization of enynes.
;
_journal_issue 12
_journal_name_full 'Organic letters'
_journal_page_first 3008
_journal_page_last 3011
_journal_paper_doi 10.1021/ol301416f
_journal_volume 14
_journal_year 2012
_chemical_formula_sum 'C51 H36 F6 Mn N4 Sb'
_chemical_formula_weight 995.53
_chemical_name_systematic
; 
 ? 
;
_space_group_IT_number 7
_symmetry_cell_setting monoclinic
_symmetry_space_group_name_Hall 'P -2yc'
_symmetry_space_group_name_H-M 'P 1 c 1'
_atom_sites_solution_hydrogens geom
_atom_sites_solution_primary direct
_atom_sites_solution_secondary difmap
_audit_creation_method SHELXL-97
_cell_angle_alpha 90.00
_cell_angle_beta 99.848(7)
_cell_angle_gamma 90.00
_cell_formula_units_Z 2
_cell_length_a 10.575(4)
_cell_length_b 15.748(7)
_cell_length_c 13.296(6)
_cell_measurement_reflns_used 4122
_cell_measurement_temperature 298(2)
_cell_measurement_theta_max 22.97
_cell_measurement_theta_min 2.34
_cell_volume 2181.6(16)
_computing_cell_refinement 'Bruker SMART'
_computing_data_collection 'Bruker SMART'
_computing_data_reduction 'Bruker SAINT'
_computing_molecular_graphics 'Bruker SHELXTL'
_computing_publication_material 'Bruker SHELXTL'
_computing_structure_refinement 'SHELXL-97 (Sheldrick, 1997)'
_computing_structure_solution 'SHELXS-97 (Sheldrick, 1990)'
_diffrn_ambient_temperature 298(2)
_diffrn_measured_fraction_theta_full 0.983
_diffrn_measured_fraction_theta_max 0.983
_diffrn_measurement_device_type 'CCD area detector'
_diffrn_measurement_method 'phi and omega scans'
_diffrn_radiation_monochromator graphite
_diffrn_radiation_source 'fine-focus sealed tube'
_diffrn_radiation_type MoK\a
_diffrn_radiation_wavelength 0.71073
_diffrn_reflns_av_R_equivalents 0.0258
_diffrn_reflns_av_sigmaI/netI 0.0444
_diffrn_reflns_limit_h_max 12
_diffrn_reflns_limit_h_min -13
_diffrn_reflns_limit_k_max 17
_diffrn_reflns_limit_k_min -20
_diffrn_reflns_limit_l_max 16
_diffrn_reflns_limit_l_min -16
_diffrn_reflns_number 13118
_diffrn_reflns_theta_full 27.26
_diffrn_reflns_theta_max 27.26
_diffrn_reflns_theta_min 1.95
_exptl_absorpt_coefficient_mu 0.975
_exptl_absorpt_correction_T_max 0.9529
_exptl_absorpt_correction_T_min 0.9088
_exptl_absorpt_correction_type none
_exptl_crystal_colour red
_exptl_crystal_density_diffrn 1.515
_exptl_crystal_density_method 'not measured'
_exptl_crystal_description needle
_exptl_crystal_F_000 1000
_exptl_crystal_size_max 0.10
_exptl_crystal_size_mid 0.07
_exptl_crystal_size_min 0.05
_refine_diff_density_max 1.809
_refine_diff_density_min -0.771
_refine_diff_density_rms 0.104
_refine_ls_abs_structure_details 'Flack H D (1983), Acta Cryst. A39, 876-881'
_refine_ls_abs_structure_Flack 0.00(5)
_refine_ls_extinction_method none
_refine_ls_goodness_of_fit_ref 1.023
_refine_ls_hydrogen_treatment constr
_refine_ls_matrix_type full
_refine_ls_number_parameters 570
_refine_ls_number_reflns 8066
_refine_ls_number_restraints 74
_refine_ls_restrained_S_all 1.019
_refine_ls_R_factor_all 0.0743
_refine_ls_R_factor_gt 0.0622
_refine_ls_shift/su_max 0.000
_refine_ls_shift/su_mean 0.000
_refine_ls_structure_factor_coef Fsqd
_refine_ls_weighting_details 'calc w=1/[\s^2^(Fo^2^)+(0.0963P)^2^+1.9859P] where P=(Fo^2^+2Fc^2^)/3'
_refine_ls_weighting_scheme calc
_refine_ls_wR_factor_gt 0.1567
_refine_ls_wR_factor_ref 0.1678
_reflns_number_gt 6675
_reflns_number_total 8066
_reflns_threshold_expression >2sigma(I)
_cod_data_source_file ol301416f_si_002.cif
_cod_data_source_block '[Mn(TPP)]SbF6(toluene)'
_cod_depositor_comments
;
The following automatic conversions were performed:

'_symmetry_cell_setting' value 'Monoclinic' changed to 'monoclinic'
according to /home/saulius/struct/CIF-dictionaries/cif_core.dic
dictionary named 'cif_core.dic' version 2.4.1 from 2010-06-29.

Automatic conversion script
Id: cif_fix_values 1891 2012-01-12 08:04:46Z andrius 

 Adding full bibliography for 1507880--1507881.cif.
;
_cod_original_sg_symbol_H-M Pc
_cod_database_code 1507880

loop_
_symmetry_equiv_pos_as_xyz
'x, y, z'
'x, -y, z+1/2'

loop_
_atom_site_label
_atom_site_type_symbol
_atom_site_fract_x
_atom_site_fract_y
_atom_site_fract_z
_atom_site_U_iso_or_equiv
_atom_site_adp_type
_atom_site_occupancy
_atom_site_symmetry_multiplicity
_atom_site_calc_flag
_atom_site_refinement_flags
C1 C 0.3424(6) 0.3787(4) 0.3654(5) 0.0457(14) Uani 1 1 d .
C2 C 0.4326(6) 0.4285(4) 0.2193(5) 0.0455(14) Uani 1 1 d .
C3 C 0.3466(6) 0.4352(4) 0.2864(5) 0.0438(14) Uani 1 1 d .
C4 C 0.7063(6) 0.0735(4) 0.3011(5) 0.0460(13) Uani 1 1 d .
C5 C 0.3884(6) 0.2728(4) 0.4757(5) 0.0456(14) Uani 1 1 d .
C6 C 0.4392(7) 0.1994(4) 0.5237(5) 0.0524(16) Uani 1 1 d .
C7 C 0.5821(7) 0.3827(4) 0.1361(5) 0.0471(14) Uani 1 1 d .
C8 C 0.7010(7) 0.2495(4) 0.1351(5) 0.0468(14) Uani 1 1 d .
C9 C 0.2520(6) 0.5067(4) 0.2668(5) 0.0482(15) Uani 1 1 d .
C10 C 0.7873(7) 0.1203(4) 0.1454(5) 0.0539(16) Uani 1 1 d .
H10 H 0.8324 0.0717 0.1333 0.065 Uiso 1 1 calc R
C11 C 0.2588(7) 0.3855(4) 0.4371(6) 0.0542(16) Uani 1 1 d .
H11 H 0.1951 0.4261 0.4375 0.065 Uiso 1 1 calc R
C12 C 0.7126(6) 0.1322(4) 0.2261(5) 0.0418(13) Uani 1 1 d .
C13 C 0.7791(7) 0.1920(4) 0.0921(6) 0.0535(16) Uani 1 1 d .
H13 H 0.8182 0.2026 0.0358 0.064 Uiso 1 1 calc R
C14 C 0.2584(7) 0.5748(4) 0.3325(6) 0.0543(16) Uani 1 1 d .
H14 H 0.3178 0.5757 0.3928 0.065 Uiso 1 1 calc R
C15 C 0.6687(6) 0.3309(4) 0.0984(5) 0.0456(14) Uani 1 1 d .
C16 C 0.6431(9) 0.0338(5) 0.4660(6) 0.066(2) Uani 1 1 d .
H16 H 0.6872 -0.0175 0.4766 0.079 Uiso 1 1 calc R
C17 C 0.0776(8) 0.5729(5) 0.1563(6) 0.0653(19) Uani 1 1 d .
H17 H 0.0165 0.5719 0.0970 0.078 Uiso 1 1 calc R
C18 C 0.4510(7) 0.4910(4) 0.1469(5) 0.0515(16) Uani 1 1 d .
H18 H 0.4067 0.5421 0.1358 0.062 Uiso 1 1 calc R
C19 C 0.7746(7) -0.0090(4) 0.3015(5) 0.0523(16) Uani 1 1 d .
C20 C 0.8977(14) -0.1633(7) 0.3177(9) 0.099(4) Uani 1 1 d .
H20 H 0.9401 -0.2153 0.3249 0.119 Uiso 1 1 calc R
C21 C 0.1734(8) 0.6427(5) 0.3065(8) 0.068(2) Uani 1 1 d .
H21 H 0.1776 0.6893 0.3498 0.082 Uiso 1 1 calc R
C22 C 0.1596(7) 0.5050(5) 0.1794(6) 0.0563(16) Uani 1 1 d .
H22 H 0.1529 0.4581 0.1363 0.068 Uiso 1 1 calc R
C23 C 0.4004(7) 0.1728(4) 0.6216(5) 0.0534(16) Uani 1 1 d .
C24 C 0.5431(7) 0.4639(4) 0.0972(5) 0.0554(16) Uani 1 1 d .
H24 H 0.5756 0.4930 0.0463 0.066 Uiso 1 1 calc R
C25 C 0.7704(11) -0.1613(5) 0.3049(7) 0.072(2) Uani 1 1 d .
H25 H 0.7234 -0.2114 0.3017 0.087 Uiso 1 1 calc R
C26 C 0.6386(7) 0.0879(4) 0.3801(5) 0.0469(14) Uani 1 1 d .
C27 C 0.5205(7) 0.1446(4) 0.4826(5) 0.0525(16) Uani 1 1 d .
C28 C 0.0851(8) 0.6418(5) 0.2195(7) 0.066(2) Uani 1 1 d .
H28 H 0.0302 0.6877 0.2031 0.079 Uiso 1 1 calc R
C29 C 0.4346(9) 0.2251(5) 0.7070(6) 0.066(2) Uani 1 1 d .
H29 H 0.4749 0.2770 0.7023 0.080 Uiso 1 1 calc R
C30 C 0.2887(7) 0.3220(5) 0.5046(6) 0.0571(17) Uani 1 1 d .
H30 H 0.2499 0.3121 0.5612 0.068 Uiso 1 1 calc R
C31 C 0.7095(9) -0.0847(5) 0.2963(6) 0.0634(19) Uani 1 1 d .
H31 H 0.6203 -0.0837 0.2867 0.076 Uiso 1 1 calc R
C32 C 0.6501(9) 0.3770(5) -0.0824(6) 0.068(2) Uani 1 1 d .
H32 H 0.5618 0.3692 -0.0906 0.081 Uiso 1 1 calc R
C33 C 0.7280(7) 0.3611(4) 0.0111(5) 0.0519(16) Uani 1 1 d .
C34 C 0.8581(8) 0.3757(5) 0.0222(7) 0.065(2) Uani 1 1 d .
H34 H 0.9108 0.3672 0.0849 0.079 Uiso 1 1 calc R
C35 C 0.3328(10) 0.0986(6) 0.6286(8) 0.080(3) Uani 1 1 d .
H35 H 0.3070 0.0649 0.5714 0.096 Uiso 1 1 calc R
F5 F 0.1633(10) 0.2901(5) 0.1748(9) 0.150(4) Uani 1 1 d .
C37 C 0.5724(9) 0.0698(5) 0.5293(5) 0.065(2) Uani 1 1 d .
H37 H 0.5602 0.0489 0.5923 0.078 Uiso 1 1 calc R
C38 C 0.9057(9) -0.0126(6) 0.3136(7) 0.077(2) Uani 1 1 d .
H38 H 0.9531 0.0374 0.3172 0.093 Uiso 1 1 calc R
C39 C 0.9674(10) -0.0896(7) 0.3204(8) 0.089(3) Uani 1 1 d .
H39 H 1.0563 -0.0918 0.3269 0.107 Uiso 1 1 calc R
C40 C 0.7076(12) 0.4050(6) -0.1642(7) 0.085(3) Uani 1 1 d .
H40 H 0.6573 0.4156 -0.2274 0.102 Uiso 1 1 calc R
C41 C 0.8366(12) 0.4168(6) -0.1509(9) 0.088(3) Uani 1 1 d .
H41 H 0.8748 0.4347 -0.2053 0.105 Uiso 1 1 calc R
C42 C 0.9086(12) 0.4027(6) -0.0597(10) 0.095(4) Uani 1 1 d .
H42 H 0.9966 0.4116 -0.0519 0.114 Uiso 1 1 calc R
C43 C 0.3047(13) 0.0756(7) 0.7219(10) 0.103(4) Uani 1 1 d .
H43 H 0.2598 0.0256 0.7273 0.123 Uiso 1 1 calc R
C44 C 0.3412(11) 0.1246(7) 0.8074(8) 0.092(3) Uani 1 1 d .
H44 H 0.3211 0.1079 0.8698 0.110 Uiso 1 1 calc R
C45 C 0.4054(10) 0.1960(6) 0.7998(7) 0.076(2) Uani 1 1 d .
H45 H 0.4320 0.2279 0.8584 0.091 Uiso 1 1 calc R
F2 F 0.2725(9) 0.1023(6) 0.0487(6) 0.133(3) Uani 1 1 d .
F3 F 0.1395(9) 0.1270(6) 0.1886(10) 0.161(4) Uani 1 1 d .
F6 F 0.3044(14) 0.2651(8) 0.0345(7) 0.182(5) Uani 1 1 d .
F1 F 0.3684(5) 0.1940(3) 0.2065(5) 0.0757(14) Uani 1 1 d .
F4 F 0.0749(14) 0.2073(7) 0.0113(11) 0.207(6) Uani 1 1 d .
Mn1 Mn 0.53392(9) 0.25738(5) 0.29895(7) 0.0398(2) Uani 1 1 d .
N1 N 0.4206(6) 0.3091(3) 0.3890(4) 0.0467(12) Uani 1 1 d .
N3 N 0.6599(5) 0.2117(3) 0.2176(4) 0.0392(11) Uani 1 1 d .
N2 N 0.5631(5) 0.1575(3) 0.3913(4) 0.0405(11) Uani 1 1 d .
N4 N 0.5159(5) 0.3621(3) 0.2143(4) 0.0432(11) Uani 1 1 d .
Sb1 Sb 0.21638(6) 0.19628(4) 0.11093(5) 0.0795(2) Uani 1 1 d .
C5T C 0.9131(19) 0.2272(12) 0.4838(13) 0.155(3) Uani 1 1 d DU
C2T C 0.7643(18) 0.3686(11) 0.4313(13) 0.154(3) Uani 1 1 d DU
H2T H 0.7152 0.4167 0.4123 0.185 Uiso 1 1 calc R
C1T C 0.8569(15) 0.3441(10) 0.3765(15) 0.154(3) Uani 1 1 d DU
H1T H 0.8690 0.3769 0.3207 0.185 Uiso 1 1 calc R
C6T C 0.9326(18) 0.2736(10) 0.3999(14) 0.155(3) Uani 1 1 d DU
H6T H 0.9941 0.2580 0.3610 0.185 Uiso 1 1 calc R
C3T C 0.7444(18) 0.3219(10) 0.5142(14) 0.154(3) Uani 1 1 d DU
H3T H 0.6831 0.3379 0.5530 0.185 Uiso 1 1 calc R
C4T C 0.8187(17) 0.2504(10) 0.5378(16) 0.155(3) Uani 1 1 d DU
H4T H 0.8044 0.2167 0.5922 0.186 Uiso 1 1 calc R
C7T C 0.9946(19) 0.1574(11) 0.5204(16) 0.158(3) Uani 1 1 d U
H7T2 H 1.0531 0.1744 0.5803 0.237 Uiso 1 1 calc R
H7T3 H 1.0421 0.1401 0.4685 0.237 Uiso 1 1 calc R
H7T1 H 0.9432 0.1108 0.5368 0.237 Uiso 1 1 calc R

loop_
_atom_site_aniso_label
_atom_site_aniso_U_11
_atom_site_aniso_U_22
_atom_site_aniso_U_33
_atom_site_aniso_U_23
_atom_site_aniso_U_13
_atom_site_aniso_U_12
C1 0.040(3) 0.052(3) 0.045(3) -0.003(3) 0.006(3) 0.004(3)
C2 0.046(4) 0.041(3) 0.051(3) 0.002(2) 0.013(3) 0.005(2)
C3 0.043(3) 0.035(3) 0.053(4) -0.005(2) 0.007(3) 0.003(2)
C4 0.045(3) 0.045(3) 0.045(3) -0.002(3) 0.001(3) 0.006(3)
C5 0.045(4) 0.051(3) 0.042(3) -0.002(3) 0.010(3) 0.001(3)
C6 0.061(4) 0.052(4) 0.048(3) -0.002(3) 0.019(3) 0.006(3)
C7 0.046(4) 0.047(3) 0.049(3) 0.000(3) 0.010(3) 0.002(3)
C8 0.042(3) 0.052(3) 0.047(3) -0.003(3) 0.011(3) 0.002(3)
C9 0.045(4) 0.047(3) 0.055(4) 0.008(3) 0.019(3) 0.012(3)
C10 0.060(4) 0.052(4) 0.051(4) -0.007(3) 0.014(3) 0.013(3)
C11 0.051(4) 0.051(4) 0.063(4) -0.003(3) 0.018(3) 0.011(3)
C12 0.036(3) 0.043(3) 0.045(3) -0.009(2) 0.003(3) 0.007(2)
C13 0.053(4) 0.059(4) 0.052(4) 0.000(3) 0.019(3) 0.010(3)
C14 0.050(4) 0.047(3) 0.067(4) -0.008(3) 0.015(3) 0.001(3)
C15 0.043(3) 0.045(3) 0.049(3) 0.002(3) 0.009(3) 0.004(2)
C16 0.092(6) 0.056(4) 0.048(4) 0.010(3) 0.009(4) 0.025(4)
C17 0.051(4) 0.080(5) 0.066(4) 0.019(4) 0.011(4) 0.012(4)
C18 0.049(4) 0.047(3) 0.060(4) 0.008(3) 0.014(3) 0.012(3)
C19 0.054(4) 0.054(4) 0.049(3) 0.004(3) 0.008(3) 0.017(3)
C20 0.136(11) 0.073(6) 0.090(7) 0.009(5) 0.026(7) 0.055(7)
C21 0.065(5) 0.044(4) 0.101(7) -0.006(4) 0.030(5) 0.008(3)
C22 0.052(4) 0.059(4) 0.059(4) -0.004(3) 0.011(3) 0.007(3)
C23 0.058(4) 0.052(3) 0.054(4) 0.009(3) 0.021(3) 0.012(3)
C24 0.064(4) 0.049(4) 0.055(4) 0.003(3) 0.016(3) 0.003(3)
C25 0.107(8) 0.046(4) 0.067(5) 0.006(3) 0.024(5) 0.016(4)
C26 0.052(4) 0.042(3) 0.046(3) 0.001(2) 0.005(3) 0.014(3)
C27 0.056(4) 0.058(4) 0.045(3) 0.003(3) 0.011(3) 0.011(3)
C28 0.062(5) 0.056(4) 0.086(6) 0.012(4) 0.031(5) 0.027(3)
C29 0.081(6) 0.062(4) 0.064(4) 0.001(4) 0.032(4) 0.007(4)
C30 0.051(4) 0.067(4) 0.059(4) -0.010(3) 0.024(4) 0.001(3)
C31 0.077(5) 0.055(4) 0.058(4) -0.001(3) 0.013(4) 0.002(4)
C32 0.078(6) 0.068(4) 0.060(4) 0.004(4) 0.019(4) 0.011(4)
C33 0.055(4) 0.044(3) 0.061(4) 0.004(3) 0.024(3) 0.008(3)
C34 0.054(5) 0.072(5) 0.076(5) 0.010(4) 0.027(4) 0.005(4)
C35 0.088(7) 0.070(5) 0.089(6) -0.002(4) 0.038(6) -0.011(4)
F5 0.130(7) 0.106(5) 0.192(9) -0.057(5) -0.035(6) 0.044(5)
C37 0.090(6) 0.065(4) 0.043(4) 0.015(3) 0.021(4) 0.017(4)
C38 0.061(5) 0.092(6) 0.081(6) 0.002(5) 0.016(4) 0.021(4)
C39 0.066(6) 0.100(7) 0.101(7) 0.012(6) 0.015(5) 0.035(5)
C40 0.124(9) 0.081(6) 0.055(5) 0.015(4) 0.028(5) 0.032(6)
C41 0.109(9) 0.078(5) 0.093(7) 0.028(5) 0.063(7) 0.030(5)
C42 0.100(8) 0.076(5) 0.129(9) 0.012(6) 0.076(8) 0.007(5)
C43 0.126(10) 0.085(7) 0.112(8) 0.020(6) 0.062(8) -0.014(6)
C44 0.115(8) 0.093(7) 0.079(6) 0.022(5) 0.054(6) 0.014(6)
C45 0.086(7) 0.090(6) 0.056(5) 0.001(4) 0.026(5) 0.016(5)
F2 0.149(7) 0.135(6) 0.114(5) -0.046(5) 0.017(5) 0.016(5)
F3 0.127(7) 0.133(7) 0.240(12) -0.007(6) 0.079(8) -0.019(5)
F6 0.258(14) 0.168(8) 0.112(6) 0.070(6) 0.012(8) -0.020(8)
F1 0.056(3) 0.086(3) 0.078(3) -0.006(2) -0.010(3) -0.009(2)
F4 0.214(13) 0.158(8) 0.196(11) -0.029(8) -0.115(10) 0.040(8)
Mn1 0.0400(5) 0.0389(4) 0.0412(4) 0.0015(4) 0.0092(4) 0.0066(4)
N1 0.049(3) 0.051(3) 0.043(3) -0.003(2) 0.015(3) 0.004(2)
N3 0.038(3) 0.041(2) 0.039(2) -0.0028(19) 0.007(2) 0.006(2)
N2 0.044(3) 0.043(3) 0.034(2) 0.001(2) 0.006(2) 0.011(2)
N4 0.040(3) 0.041(2) 0.050(3) 0.008(2) 0.011(2) 0.007(2)
Sb1 0.0730(4) 0.0802(4) 0.0745(4) -0.0204(3) -0.0185(3) 0.0069(3)
C5T 0.152(6) 0.133(5) 0.157(6) -0.012(4) -0.036(5) -0.043(4)
C2T 0.152(6) 0.132(5) 0.157(6) -0.012(4) -0.036(5) -0.044(4)
C1T 0.152(6) 0.132(5) 0.157(6) -0.012(4) -0.036(5) -0.045(4)
C6T 0.152(6) 0.133(5) 0.157(6) -0.012(4) -0.036(5) -0.044(4)
C3T 0.152(6) 0.132(5) 0.157(6) -0.011(4) -0.036(5) -0.044(4)
C4T 0.152(6) 0.133(5) 0.157(6) -0.011(4) -0.036(5) -0.044(4)
C7T 0.155(6) 0.137(5) 0.159(6) -0.012(5) -0.036(5) -0.040(5)

loop_
_atom_type_symbol
_atom_type_description
_atom_type_scat_dispersion_real
_atom_type_scat_dispersion_imag
_atom_type_scat_source
C C 0.0033 0.0016 'International Tables Vol C Tables 4.2.6.8 and 6.1.1.4'
H H 0.0000 0.0000 'International Tables Vol C Tables 4.2.6.8 and 6.1.1.4'
N N 0.0061 0.0033 'International Tables Vol C Tables 4.2.6.8 and 6.1.1.4'
F F 0.0171 0.0103 'International Tables Vol C Tables 4.2.6.8 and 6.1.1.4'
Mn Mn 0.3368 0.7283 'International Tables Vol C Tables 4.2.6.8 and 6.1.1.4'
Sb Sb -0.5866 1.5461 'International Tables Vol C Tables 4.2.6.8 and 6.1.1.4'

loop_
_geom_angle_atom_site_label_1
_geom_angle_atom_site_label_2
_geom_angle_atom_site_label_3
_geom_angle
N1 C1 C3 126.1(6)
N1 C1 C11 109.1(6)
C3 C1 C11 124.7(6)
N4 C2 C3 125.9(6)
N4 C2 C18 109.4(5)
C3 C2 C18 124.7(6)
C2 C3 C1 123.4(5)
C2 C3 C9 116.0(5)
C1 C3 C9 120.6(5)
C12 C4 C26 122.5(6)
C12 C4 C19 120.6(6)
C26 C4 C19 116.9(6)
N1 C5 C6 126.9(6)
N1 C5 C30 107.5(6)
C6 C5 C30 125.6(6)
C5 C6 C27 123.6(6)
C5 C6 C23 119.6(6)
C27 C6 C23 116.7(6)
C15 C7 N4 125.8(6)
C15 C7 C24 124.8(6)
N4 C7 C24 109.4(5)
N3 C8 C15 125.7(5)
N3 C8 C13 109.3(5)
C15 C8 C13 125.0(6)
C14 C9 C22 119.9(6)
C14 C9 C3 121.0(6)
C22 C9 C3 119.1(6)
C13 C10 C12 106.9(6)
C13 C10 H10 126.5
C12 C10 H10 126.5
C30 C11 C1 107.0(6)
C30 C11 H11 126.5
C1 C11 H11 126.5
N3 C12 C4 127.5(6)
N3 C12 C10 108.8(5)
C4 C12 C10 123.5(6)
C10 C13 C8 108.5(6)
C10 C13 H13 125.7
C8 C13 H13 125.7
C9 C14 C21 118.5(7)
C9 C14 H14 120.8
C21 C14 H14 120.8
C7 C15 C8 123.6(6)
C7 C15 C33 119.1(6)
C8 C15 C33 117.2(5)
C37 C16 C26 107.8(6)
C37 C16 H16 126.1
C26 C16 H16 126.1
C28 C17 C22 120.7(8)
C28 C17 H17 119.6
C22 C17 H17 119.6
C24 C18 C2 108.1(6)
C24 C18 H18 126.0
C2 C18 H18 126.0
C38 C19 C31 117.4(7)
C38 C19 C4 121.2(7)
C31 C19 C4 121.3(7)
C25 C20 C39 120.7(8)
C25 C20 H20 119.6
C39 C20 H20 119.6
C28 C21 C14 121.5(7)
C28 C21 H21 119.3
C14 C21 H21 119.3
C17 C22 C9 119.9(7)
C17 C22 H22 120.1
C9 C22 H22 120.1
C35 C23 C29 120.5(7)
C35 C23 C6 121.3(7)
C29 C23 C6 118.2(7)
C18 C24 C7 107.4(6)
C18 C24 H24 126.3
C7 C24 H24 126.3
C20 C25 C31 119.1(9)
C20 C25 H25 120.4
C31 C25 H25 120.4
N2 C26 C4 126.4(6)
N2 C26 C16 109.4(5)
C4 C26 C16 124.1(6)
N2 C27 C6 124.7(6)
N2 C27 C37 110.6(6)
C6 C27 C37 124.7(6)
C21 C28 C17 119.5(7)
C21 C28 H28 120.3
C17 C28 H28 120.3
C45 C29 C23 117.2(8)
C45 C29 H29 121.4
C23 C29 H29 121.4
C11 C30 C5 109.1(6)
C11 C30 H30 125.5
C5 C30 H30 125.5
C25 C31 C19 122.6(9)
C25 C31 H31 118.7
C19 C31 H31 118.7
C33 C32 C40 118.7(9)
C33 C32 H32 120.7
C40 C32 H32 120.7
C34 C33 C32 119.5(7)
C34 C33 C15 121.1(7)
C32 C33 C15 119.4(7)
C42 C34 C33 119.2(10)
C42 C34 H34 120.4
C33 C34 H34 120.4
C43 C35 C23 118.6(10)
C43 C35 H35 120.7
C23 C35 H35 120.7
C16 C37 C27 107.2(6)
C16 C37 H37 126.4
C27 C37 H37 126.4
C19 C38 C39 120.3(10)
C19 C38 H38 119.9
C39 C38 H38 119.9
C20 C39 C38 119.9(9)
C20 C39 H39 120.1
C38 C39 H39 120.1
C41 C40 C32 120.0(9)
C41 C40 H40 120.0
C32 C40 H40 120.0
C42 C41 C40 119.9(9)
C42 C41 H41 120.0
C40 C41 H41 120.0
C41 C42 C34 122.6(10)
C41 C42 H42 118.7
C34 C42 H42 118.7
C35 C43 C44 121.8(10)
C35 C43 H43 119.1
C44 C43 H43 119.1
C45 C44 C43 119.2(8)
C45 C44 H44 120.4
C43 C44 H44 120.4
C44 C45 C29 122.6(9)
C44 C45 H45 118.7
C29 C45 H45 118.7
N2 Mn1 N4 175.3(2)
N2 Mn1 N3 90.1(2)
N4 Mn1 N3 90.1(2)
N2 Mn1 N1 89.9(2)
N4 Mn1 N1 89.5(2)
N3 Mn1 N1 174.7(2)
C1 N1 C5 107.2(5)
C1 N1 Mn1 125.7(4)
C5 N1 Mn1 126.0(4)
C12 N3 C8 106.4(5)
C12 N3 Mn1 126.0(4)
C8 N3 Mn1 127.3(4)
C26 N2 C27 105.0(5)
C26 N2 Mn1 126.5(4)
C27 N2 Mn1 128.3(4)
C2 N4 C7 105.6(5)
C2 N4 Mn1 127.1(4)
C7 N4 Mn1 127.3(4)
F3 Sb1 F4 94.6(7)
F3 Sb1 F5 91.1(5)
F4 Sb1 F5 88.9(5)
F3 Sb1 F2 89.0(4)
F4 Sb1 F2 92.2(5)
F5 Sb1 F2 178.9(4)
F3 Sb1 F6 176.7(6)
F4 Sb1 F6 88.4(6)
F5 Sb1 F6 90.3(5)
F2 Sb1 F6 89.6(5)
F3 Sb1 F1 91.1(4)
F4 Sb1 F1 174.3(5)
F5 Sb1 F1 89.8(3)
F2 Sb1 F1 89.1(3)
F6 Sb1 F1 86.0(4)
C4T C5T C6T 120(2)
C4T C5T C7T 118.4(18)
C6T C5T C7T 121.2(19)
C3T C2T C1T 120(2)
C3T C2T H2T 120.1
C1T C2T H2T 120.1
C2T C1T C6T 123(2)
C2T C1T H1T 118.4
C6T C1T H1T 118.4
C1T C6T C5T 117(2)
C1T C6T H6T 121.6
C5T C6T H6T 121.6
C2T C3T C4T 118(2)
C2T C3T H3T 121.2
C4T C3T H3T 121.2
C5T C4T C3T 122(2)
C5T C4T H4T 118.9
C3T C4T H4T 118.9
C5T C7T H7T2 109.5
C5T C7T H7T3 109.5
H7T2 C7T H7T3 109.5
C5T C7T H7T1 109.5
H7T2 C7T H7T1 109.5
H7T3 C7T H7T1 109.5

loop_
_geom_bond_atom_site_label_1
_geom_bond_atom_site_label_2
_geom_bond_distance
C1 N1 1.376(8)
C1 C3 1.383(9)
C1 C11 1.410(9)
C2 N4 1.375(8)
C2 C3 1.382(9)
C2 C18 1.414(9)
C3 C9 1.500(8)
C4 C12 1.369(9)
C4 C26 1.388(9)
C4 C19 1.487(9)
C5 N1 1.381(8)
C5 C6 1.383(9)
C5 C30 1.414(9)
C6 C27 1.393(9)
C6 C23 1.491(9)
C7 C15 1.383(9)
C7 N4 1.388(8)
C7 C24 1.414(9)
C8 N3 1.381(8)
C8 C15 1.393(9)
C8 C13 1.410(9)
C9 C14 1.379(9)
C9 C22 1.385(10)
C10 C13 1.329(10)
C10 C12 1.449(9)
C10 H10 0.9300
C11 C30 1.344(11)
C11 H11 0.9300
C12 N3 1.366(7)
C13 H13 0.9300
C14 C21 1.401(10)
C14 H14 0.9300
C15 C33 1.488(9)
C16 C37 1.343(11)
C16 C26 1.418(9)
C16 H16 0.9300
C17 C28 1.367(12)
C17 C22 1.378(10)
C17 H17 0.9300
C18 C24 1.338(10)
C18 H18 0.9300
C19 C38 1.368(11)
C19 C31 1.372(11)
C20 C25 1.329(16)
C20 C39 1.372(16)
C20 H20 0.9300
C21 C28 1.356(13)
C21 H21 0.9300
C22 H22 0.9300
C23 C35 1.381(11)
C23 C29 1.400(12)
C24 H24 0.9300
C25 C31 1.362(11)
C25 H25 0.9300
C26 N2 1.380(7)
C27 N2 1.381(8)
C27 C37 1.400(10)
C28 H28 0.9300
C29 C45 1.399(12)
C29 H29 0.9300
C30 H30 0.9300
C31 H31 0.9300
C32 C33 1.391(11)
C32 C40 1.405(12)
C32 H32 0.9300
C33 C34 1.378(11)
C34 C42 1.361(12)
C34 H34 0.9300
C35 C43 1.372(14)
C35 H35 0.9300
F5 Sb1 1.839(8)
C37 H37 0.9300
C38 C39 1.374(13)
C38 H38 0.9300
C39 H39 0.9300
C40 C41 1.358(16)
C40 H40 0.9300
C41 C42 1.335(17)
C41 H41 0.9300
C42 H42 0.9300
C43 C44 1.373(17)
C43 H43 0.9300
C44 C45 1.326(14)
C44 H44 0.9300
C45 H45 0.9300
F2 Sb1 1.842(7)
F3 Sb1 1.790(10)
F6 Sb1 1.843(10)
F1 Sb1 1.871(6)
F4 Sb1 1.829(11)
Mn1 N2 1.986(5)
Mn1 N4 1.987(5)
Mn1 N3 1.990(5)
Mn1 N1 2.006(5)
C5T C4T 1.376(10)
C5T C6T 1.379(10)
C5T C7T 1.43(3)
C2T C3T 1.370(10)
C2T C1T 1.372(10)
C2T H2T 0.9300
C1T C6T 1.372(10)
C1T H1T 0.9300
C6T H6T 0.9300
C3T C4T 1.379(10)
C3T H3T 0.9300
C4T H4T 0.9300
C7T H7T2 0.9600
C7T H7T3 0.9600
C7T H7T1 0.9600
